data_2102149
loop_
_publ_author_name
'F\'abry, Jan'
'Petr\'icek, V\'aclav'
'Kroupa, Jan'
'C\'isarov\'a, Ivana'

_publ_section_title
;
 Ferroelastic structures of <i>n</i>-pentyl-, <i>n</i>- hexyl- and
 <i>n</i>-nonylammonium dihydrogenphosphate crystals
;
_journal_issue 5
_journal_name_full 'Acta Crystallographica Section B'
_journal_page_first 906
_journal_page_last 914
_journal_paper_doi 10.1107/S0108768100007941
_journal_volume 56
_journal_year 2000
_chemical_formula_moiety 'C5 H14 N +,H2 O4 P -'
_chemical_formula_structural '(C5 H11 N H3) (H2 P O4)'
_chemical_formula_sum 'C5 H16 N O4 P'
_chemical_formula_weight 185.16
_space_group_IT_number 14
_symmetry_cell_setting monoclinic
_symmetry_space_group_name_Hall '-P 2yn'
_symmetry_space_group_name_H-M 'P 1 21/n 1'
_cell_angle_alpha 90.00
_cell_angle_beta 90.820(10)
_cell_angle_gamma 90.00
_cell_formula_units_Z 8
_cell_length_a 9.149(2)
_cell_length_b 27.081(3)
_cell_length_c 7.2900(10)
_cell_measurement_reflns_used 25
_cell_measurement_temperature 290(2)
_cell_measurement_theta_max 15
_cell_measurement_theta_min 9
_cell_volume 1806.0(5)
_computing_cell_refinement 'Enraf-Nonius Software'
_computing_data_collection 'Enraf-Nonius Software'
_computing_data_reduction 'JANA98, Pet\<r\'i\<cek & Du\<sek, 1998'
_computing_molecular_graphics 'PICTUR (Du\<sek, 1993)'
_computing_publication_material 'JANA98, Pet\<r\'i\<cek & Du\<sek, 1998'
_computing_structure_refinement 'JANA98, Pet\<r\'i\<cek & Du\<sek, 1998'
_computing_structure_solution 'SHELXS-86, Sheldrick, 1986'
_diffrn_measurement_device 'Enraf-Nonius CAD-4-MACHIII-PC'
_diffrn_measurement_method \w--2\q
_diffrn_radiation_type 'Mo K\a'
_diffrn_radiation_wavelength .71073
_diffrn_reflns_av_R_equivalents .0339
_diffrn_reflns_av_sigmaI/netI .0196
_diffrn_reflns_limit_h_max 10
_diffrn_reflns_limit_h_min -10
_diffrn_reflns_limit_k_max 32
_diffrn_reflns_limit_k_min 0
_diffrn_reflns_limit_l_max 8
_diffrn_reflns_limit_l_min 0
_diffrn_reflns_number 3418
_diffrn_reflns_theta_max 25
_diffrn_standards_decay_% 2.2
_diffrn_standards_interval_time 3600
_diffrn_standards_number 3
_exptl_absorpt_coefficient_mu .278
_exptl_absorpt_correction_type none
_exptl_crystal_colour colourless
_exptl_crystal_density_diffrn 1.361
_exptl_crystal_density_meas ?
_exptl_crystal_description plate
_exptl_crystal_F_000 800
_exptl_crystal_size_max .56
_exptl_crystal_size_mid .32
_exptl_crystal_size_min .15
_refine_diff_density_max .33
_refine_diff_density_min -.34
_refine_ls_extinction_coef .00030(4)
_refine_ls_extinction_method 'Becker & Coppens, 1974, type II '
_refine_ls_goodness_of_fit_all 2.58
_refine_ls_goodness_of_fit_obs 2.96
_refine_ls_goodness_of_fit_ref 2.58
_refine_ls_hydrogen_treatment refall
_refine_ls_matrix_type fullcycle
_refine_ls_number_constraints 0
_refine_ls_number_parameters 329
_refine_ls_number_reflns 3167
_refine_ls_R_factor_gt .0403
_refine_ls_shift/su_max .01
_refine_ls_structure_factor_coef F
_refine_ls_weighting_details w=(\s^2^(F~o~)+0.0001(F~o~)^2^)^-1^
_refine_ls_weighting_scheme calc
_refine_ls_wR_factor_ref .0549
_reflns_number_gt 2417
_reflns_number_total 3167
_reflns_threshold_expression I>3\s(I)
_cod_data_source_file na0106.cif
_cod_data_source_block C5ADP
_cod_depositor_comments
;
The following automatic conversions were performed:

'_refine_ls_weighting_scheme' value
'w=(\s^2^(F~o~)+0.0001(F~o~)^2^)^-1^' was changed to 'calc'. New tag
'_refine_ls_weighting_details' was created. The value of the new tag
was set to 'w=(\s^2^(F~o~)+0.0001(F~o~)^2^)^-1^'.

Automatic conversion script
Id: cif_fix_values 3143 2015-03-26 13:38:13Z robertas 
;
_cod_original_cell_volume 1806.2(5)
_cod_database_code 2102149

loop_
_symmetry_equiv_pos_as_xyz
'x, y, z'
'-x, -y, -z'
'-x+1/2, y+1/2, -z+1/2'
'x+1/2, -y+1/2, z+1/2'

loop_
_atom_site_aniso_label
_atom_site_aniso_U_11
_atom_site_aniso_U_22
_atom_site_aniso_U_33
_atom_site_aniso_U_12
_atom_site_aniso_U_13
_atom_site_aniso_U_23
_atom_site_aniso_type_symbol
P1 .0205(2) .0251(2) .0209(2) -.0009(2) .0003(2) .00160(10) P
O11 .0240(6) .0345(6) .0504(7) .0020(5) .0059(5) .0106(5) O
O21 .0417(6) .0374(6) .0219(5) -.0049(5) -.0032(5) .0011(4) O
O31 .0220(5) .0404(6) .0307(6) -.0049(5) .0035(4) .0020(5) O
O41 .0392(6) .0308(6) .0243(6) -.0089(5) .0031(5) -.0015(5) O
P2 .0209(2) .0270(2) .0210(2) -.0007(2) -.001(2) -.0002(2) P
O12 .0236(6) .0324(6) .0534(8) .0004(5) -.0052(5) -.0058(5) O
O22 .0548(8) .0333(6) .0218(6) -.0036(5) .0049(5) .0013(5) O
O32 .0221(5) .0449(7) .0335(6) -.0057(5) -.0029(4) -.0007(5) O
O42 .0358(6) .0314(6) .0238(5) -.0054(5) -.0018(4) .0026(4) O
N1 .0284(7) .0317(8) .0306(8) .0018(6) .0006(7) .0012(6) N
C11 .0280(9) .0314(9) .0318(9) -.0007(7) -.0038(7) -.0012(7) C
C21 .0314(9) .0305(9) .0430(10) .0001(7) .0000(8) -.0005(7) C
C31 .0350(10) .0317(9) .0480(10) -.0015(7) -.0022(9) -.0022(8) C
C41 .0470(10) .0338(9) .0430(10) .0045(8) -.0009(9) -.0014(8) C
C51 .070(2) .0340(10) .0600(10) -.0020(10) .0000(10) .0005(9) C
N2 .0298(7) .0276(7) .0295(8) .0019(6) .0012(7) -.0001(6) N
C12 .0265(8) .0336(9) .0330(9) -.0015(7) .0021(7) .0020(7) C
C22 .0278(9) .0329(9) .0440(10) .001(7) .0001(8) .0006(8) C
C32 .0338(9) .0318(9) .0480(10) -.0027(7) -.0018(9) .0019(8) C
C42 .0450(10) .0324(9) .0440(10) .0023(8) .0012(9) .0011(8) C
C52 .073(2) .0340(10) .0600(10) -.0030(10) .0030(10) -.0020(10) C

loop_
_atom_site_label
_atom_site_fract_x
_atom_site_fract_y
_atom_site_fract_z
_atom_site_U_iso_or_equiv
_atom_site_thermal_displace_type
_atom_site_type_symbol
P1 .31308(4) .305650(10) .25595(5) .02220(10) Uani P
O11 .19250(10) .34584(4) .2291(2) .0362(4) Uani O
O21 .34260(10) .29679(4) .45670(10) .0337(4) Uani O
O31 .44080(10) .32108(4) .14310(10) .0310(3) Uani O
O41 .24820(10) .25574(4) .18070(10) .0314(3) Uani O
P2 .80901(4) .302500(10) .26376(5) .02300(10) Uani P
O12 .69720(10) .34574(4) .2676(2) .0365(4) Uani O
O22 .84090(10) .29344(4) .05540(10) .0366(4) Uani O
O32 .94320(10) .31934(4) .36490(10) .0335(3) Uani O
O42 .74320(10) .25554(4) .33940(10) .0304(3) Uani O
N1 .9668(2) .68778(5) .2677(2) .0302(4) Uani N
C11 .8861(2) .64032(6) .2487(2) .0304(5) Uani C
C21 .9888(2) .59645(6) .2543(2) .0350(5) Uani C
C31 .9045(2) .54815(6) .2472(3) .0382(6) Uani C
C41 1.0027(2) .50263(6) .2495(3) .0415(6) Uani C
C51 .9156(3) .45457(8) .2453(3) .0546(8) Uani C
H1N1 1.002(2) .6887(7) .381(3) .052(6) Uiso H
H2N1 .903(2) .7131(6) .249(2) .026(4) Uiso H
H3N1 1.035(2) .6871(7) .197(3) .045(6) Uiso H
H1C11 .818(2) .6389(6) .345(2) .041(5) Uiso H
H2C11 .840(2) .6410(6) .136(2) .032(4) Uiso H
H2C21 1.050(2) .5978(6) .365(2) .046(5) Uiso H
H1C21 1.065(2) .5984(6) .151(2) .048(5) Uiso H
H1C31 .835(2) .5493(6) .349(2) .040(5) Uiso H
H2C31 .843(2) .5482(6) .152(2) .044(5) Uiso H
H2C41 1.067(2) .5063(6) .358(2) .033(4) Uiso H
H1C41 1.071(2) .5068(6) .143(2) .039(5) Uiso H
H1C51 .851(2) .4546(8) .346(3) .070(7) Uiso H
H2C51 .993(3) .4289(9) .246(3) .084(8) Uiso H
H3C51 .850(2) .4566(8) .141(3) .070(7) Uiso H
N2 .4762(2) .68722(5) .2260(2) .0290(4) Uani N
C12 .3915(2) .64080(6) .2442(2) .0310(5) Uani C
C22 .4908(2) .59622(6) .2442(2) .0348(5) Uani C
C32 .4042(2) .54835(6) .2504(3) .0377(6) Uani C
C42 .5012(2) .50265(6) .2518(3) .0405(6) Uani C
C52 .4125(3) .45490(8) .2531(3) .0556(8) Uani C
H2N2 .418(2) .7123(6) .237(2) .017(4) Uiso H
H1N2 .541(2) .6870(7) .310(3) .058(6) Uiso H
H3n2 .523(2) .6867(7) .117(3) .052(6) Uiso H
H2C12 .341(2) .6423(6) .352(2) .046(5) Uiso H
H1C12 .325(2) .6406(6) .146(2) .046(5) Uiso H
H2C22 .564(2) .5983(6) .348(2) .050(5) Uiso H
H1C22 .561(2) .5978(6) .145(2) .045(5) Uiso H
H1C32 .338(2) .5488(6) .353(2) .036(4) Uiso H
H2C32 .340(2) .5481(6) .156(2) .042(5) Uiso H
H2C42 .573(2) .5070(6) .359(2) .037(5) Uiso H
H1C42 .569(2) .5062(6) .149(2) .034(4) Uiso H
H1C52 .349(2) .4570(7) .357(3) .064(6) Uiso H
H3C52 .346(3) .4548(8) .143(3) .077(7) Uiso H
H2C52 .485(3) .4287(8) .250(3) .070(7) Uiso H
HO11 .116(2) .3398(7) .271(2) .047(6) Uiso H
HO41 .245(2) .2527(7) .062(3) .066(7) Uiso H
HO12 .620(2) .3399(7) .239(2) .044(6) Uiso H
HO22 .838(3) .2587(8) .030(3) .089(8) Uiso H

loop_
_atom_type_symbol
_atom_type_scat_dispersion_real
_atom_type_scat_dispersion_imag
_atom_type_scat_source
P .090 .095 International_Tables_vol_IV_Table_2.2A_and_2.3.1
O .008 .006 International_Tables_vol_IV_Table_2.2A_and_2.3.1
N .004 .003 International_Tables_vol_IV_Table_2.2A_and_2.3.1
C .002 .002 International_Tables_vol_IV_Table_2.2A_and_2.3.1
H .000 .000 International_Tables_vol_IV_Table_2.2A_and_2.3.1

loop_
_geom_angle_atom_site_label_1
_geom_angle_atom_site_label_2
_geom_angle_atom_site_label_3
_geom_angle_site_symmetry_1
_geom_angle_site_symmetry_2
_geom_angle_site_symmetry_3
_geom_angle
_geom_angle_publ_flag
O11 P1 O21 1_555 1_555 1_555 110.51(6) no
O11 P1 O31 1_555 1_555 1_555 106.99(6) no
O11 P1 O41 1_555 1_555 1_555 107.05(6) no
O21 P1 O31 1_555 1_555 1_555 116.62(6) no
O21 P1 O41 1_555 1_555 1_555 105.33(6) no
O31 P1 O41 1_555 1_555 1_555 109.98(6) no
O12 P2 O22 1_555 1_555 1_555 105.46(6) no
O12 P2 O32 1_555 1_555 1_555 107.31(6) no
O12 P2 O42 1_555 1_555 1_555 111.14(6) no
O22 P2 O32 1_555 1_555 1_555 111.26(6) no
O22 P2 O42 1_555 1_555 1_555 107.52(6) no
O32 P2 O42 1_555 1_555 1_555 113.87(6) no

loop_
_geom_bond_atom_site_label_1
_geom_bond_atom_site_label_2
_geom_bond_site_symmetry_1
_geom_bond_site_symmetry_2
_geom_bond_distance
_geom_bond_publ_flag
P1 O11 1_555 1_555 1.5600(10) yes
P1 O21 1_555 1_555 1.5040(10) yes
P1 O31 1_555 1_555 1.4980(10) yes
P1 O41 1_555 1_555 1.5720(10) yes
O11 HO11 1_555 1_555 .78(2) yes
O41 HO41 1_555 1_555 .87(2) yes
N1 C11 1_555 1_555 1.488(2) yes
C11 C21 1_555 1_555 1.514(2) yes
C21 C31 1_555 1_555 1.519(2) yes
C31 C41 1_555 1_555 1.525(3) yes
C41 C51 1_555 1_555 1.526(3) yes
O11 O32 1_555 1_455 2.601(2) yes
O21 O22 1_555 4_455 2.548(2) yes
O31 O12 1_555 1_555 2.591(2) yes
O41 O42 1_555 4_454 2.5070(10) yes
O21 N2 1_555 2_666 2.859(2) yes
O31 N2 1_555 2_665 2.816(2) yes
O41 N2 1_555 3_545 2.857(2) yes
P2 O12 1_555 1_555 1.5560(10) yes
P2 O22 1_555 1_555 1.5700(10) yes
P2 O32 1_555 1_555 1.4950(10) yes
P2 O42 1_555 1_555 1.5140(10) yes
O12 HO12 1_555 1_555 .75(2) yes
O22 HO22 1_555 1_555 .96(2) yes
N2 C12 1_555 1_555 1.484(2) yes
C12 C22 1_555 1_555 1.511(2) yes
C22 C32 1_555 1_555 1.520(2) yes
C32 C42 1_555 1_555 1.523(3) yes
C42 C52 1_555 1_555 1.527(3) yes
O22 N1 1_555 2_765 3.004(2) yes
O32 N1 1_555 2_766 2.797(2) yes
O42 N1 1_555 3_645 2.762(2) yes

loop_
_geom_hbond_atom_site_label_D
_geom_hbond_atom_site_label_H
_geom_hbond_atom_site_label_A
_geom_hbond_site_symmetry_D
_geom_hbond_site_symmetry_H
_geom_hbond_site_symmetry_A
_geom_hbond_distance_DH
_geom_hbond_distance_DA
_geom_hbond_angle_DHA
_geom_hbond_publ_flag
O11 HO11 O32 1_555 1_555 1_455 .78(2) 2.6000(10) 174(2) yes
O41 HO41 O42 1_555 1_555 4_454 .87(2) 2.5070(10) 177(2) yes
O22 HO22 O21 1_555 1_555 4_554 .96(2) 2.547(2) 171(2) yes
O12 HO12 O31 1_555 1_555 1_555 .75(2) 2.5910(10) 172(2) yes
N1 H1N1 O32 1_555 1_555 2_766 .88(2) 2.797(2) 170(2) yes
N1 H2N1 O42 1_555 1_555 3_655 .91(2) 2.761(2) 166(2) yes
N1 H3N1 O22 1_555 1_555 2_765 .82(2) 3.003(2) 156(2) yes
N2 H1N2 O21 1_555 1_555 2_666 .85(2) 2.859(2) 162(2) yes
N2 H2N2 O41 1_555 1_555 3_555 .87(2) 2.857(2) 162(2) yes
N2 H3N2 O31 1_555 1_555 2_665 .91(2) 2.815(2) 161(2) yes
